data_7157779
loop_
_publ_author_name
'Thaima, Thanphat'
'Yazici, Arife'
'Auranwiwat, Chiramet'
'Willis, Anthony C.'
'Wille, Uta'
'Limtharakul, Thunwadee'
'Pyne, Stephen G.'

_publ_section_title
;
 Synthesis of spirocyclic heterocycles from \a,\b-unsaturated
 <i>N</i>-acyliminium ions.
;
_journal_issue 1
_journal_name_full 'Organic &amp; biomolecular chemistry'
_journal_page_first 259
_journal_page_last 272
_journal_paper_doi 10.1039/d0ob02075c
_journal_volume 19
_journal_year 2021
_chemical_absolute_configuration ad
_chemical_compound_source ' from U of Wollongong '
_chemical_formula_moiety 'C23 H35 Cl F N O2 Si'
_chemical_formula_sum 'C23 H35 Cl F N O2 Si'
_chemical_formula_weight 440.07
_space_group_IT_number 4
_space_group_name_Hall 'P 2yb'
_space_group_name_H-M_alt 'P 1 21 1'
_symmetry_cell_setting monoclinic
_symmetry_space_group_name_Hall 'P 2yb'
_symmetry_space_group_name_H-M 'P 1 21 1'
_atom_sites_solution_hydrogens difmap
_atom_sites_solution_primary direct
_audit_creation_date 18-08-17
_audit_creation_method CRYSTALS_ver_14.40
_audit_update_record
;
2020-06-18 deposited with the CCDC.	2020-11-11 downloaded from the CCDC.
;
_cell_angle_alpha 90
_cell_angle_beta 108.179(5)
_cell_angle_gamma 90
_cell_formula_units_Z 2
_cell_length_a 11.0485(6)
_cell_length_b 7.5574(3)
_cell_length_c 14.9506(7)
_cell_measurement_reflns_used 7046
_cell_measurement_temperature 150
_cell_measurement_theta_max 72
_cell_measurement_theta_min 4
_cell_volume 1186.03(10)
_computing_cell_refinement 'CrysAlisPro 1.171.39.46 (Rigaku OD, 2018)'
_computing_data_collection 'CrysAlisPro 1.171.39.46 (Rigaku OD, 2018)'
_computing_data_reduction 'CrysAlisPro 1.171.39.46 (Rigaku OD, 2018)'
_computing_molecular_graphics 'PLATON (Spek, 2008)'
_computing_publication_material 'CRYSTALS (Betteridge et al., 2003)'
_computing_structure_refinement 'CRYSTALS (Betteridge et al., 2003)'
_computing_structure_solution 'SIR92 (Altomare et al., 1994)'
_diffrn_ambient_environment N~2~
_diffrn_ambient_temperature 150
_diffrn_detector 'CCD plate'
_diffrn_detector_type EosS2
_diffrn_measured_fraction_theta_full 0.995
_diffrn_measured_fraction_theta_max 0.995
_diffrn_measurement_device 'four-circle diffractometer'
_diffrn_measurement_device_type 'SuperNova, Dual, Cu at zero, EosS2'
_diffrn_measurement_method '\w scans'
_diffrn_radiation_monochromator mirror
_diffrn_radiation_probe x-ray
_diffrn_radiation_type 'Cu K\a'
_diffrn_radiation_wavelength 1.54184
_diffrn_reflns_av_R_equivalents 0.067
_diffrn_reflns_av_sigmaI/netI 0.0851
_diffrn_reflns_limit_h_max 13
_diffrn_reflns_limit_h_min -13
_diffrn_reflns_limit_k_max 9
_diffrn_reflns_limit_k_min -6
_diffrn_reflns_limit_l_max 18
_diffrn_reflns_limit_l_min -18
_diffrn_reflns_number 24051
_diffrn_reflns_theta_full 74.149
_diffrn_reflns_theta_max 74.149
_diffrn_reflns_theta_min 4.212
_diffrn_source 'micro-focus sealed X-ray tube'
_diffrn_source_type 'SuperNova (Cu) X-ray Source'
_diffrn_standards_number 0
_exptl_absorpt_coefficient_mu 2.121
_exptl_absorpt_correction_T_max 0.91
_exptl_absorpt_correction_T_min 0.66
_exptl_absorpt_correction_type multi-scan
_exptl_absorpt_process_details
;
CrysAlisPro 1.171.39.46 (Rigaku Oxford Diffraction, 2018)
Empirical absorption correction using spherical harmonics,
 implemented in SCALE3 ABSPACK scaling algorithm.
;
_exptl_crystal_colour colourless
_exptl_crystal_density_diffrn 1.232
_exptl_crystal_density_method 'not measured'
_exptl_crystal_description block
_exptl_crystal_F_000 471.999
_exptl_crystal_size_max 0.292
_exptl_crystal_size_mid 0.074
_exptl_crystal_size_min 0.042
_refine_diff_density_max 0.39
_refine_diff_density_min -0.33
_refine_ls_abs_structure_details 'Flack (1983), 1322 Friedel-pairs'
_refine_ls_abs_structure_Flack 0.02(3)
_refine_ls_extinction_method None
_refine_ls_goodness_of_fit_ref 0.9961
_refine_ls_hydrogen_treatment constr
_refine_ls_matrix_type full
_refine_ls_number_parameters 292
_refine_ls_number_reflns 3918
_refine_ls_number_restraints 23
_refine_ls_R_factor_all 0.0598
_refine_ls_R_factor_gt 0.0555
_refine_ls_shift/su_max 0.0057235
_refine_ls_shift/su_mean 0.0003499
_refine_ls_structure_factor_coef Fsqd
_refine_ls_weighting_details
;
 Method= Modified Sheldrick 
 w=1/[\s^2^(F^2^) + ( 0.09P)^2^ + 0.72P] 
 ,where P=(max(Fo^2^,0) + 2Fc^2^)/3 
;
_refine_ls_weighting_scheme calc
_refine_ls_wR_factor_all 0.1504
_refine_ls_wR_factor_gt 0.1436
_refine_ls_wR_factor_ref 0.1504
_reflns_limit_h_max 13
_reflns_limit_h_min -13
_reflns_limit_k_max 9
_reflns_limit_k_min -6
_reflns_limit_l_max 18
_reflns_limit_l_min 0
_reflns_number_gt 3617
_reflns_number_total 3918
_reflns_threshold_expression I>2.0\s(I)
_oxford_diffrn_Wilson_B_factor 3.00
_oxford_diffrn_Wilson_scale 0.02
_oxford_refine_ls_r_factor_ref 0.0598
_oxford_refine_ls_scale 8.0(3)
_oxford_reflns_number_all 3918
_oxford_reflns_threshold_expression_ref I>-10.0\s(I)
_oxford_structure_analysis_title 'Z:\pyn1812SNQ\Tony_pyn1812SNQ_da At 9:16 on '
_cod_data_source_file d0ob02075c2.cif
_cod_data_source_block pyn1812SNQ
_cod_depositor_comments 'Adding full bibliography for 7157774--7157779.cif.'
_cod_original_sg_symbol_H-M 'P 1 21 1 '
_cod_database_code 7157779
_oxdiff_exptl_absorpt_empirical_details
;
Empirical correction (ABSPACK) includes:
- Absorption correction using spherical harmonics
- Frame scaling
- Detector area scaling
;

loop_
_symmetry_equiv_pos_as_xyz
x,y,z
-x,y+1/2,-z

loop_
_atom_site_label
_atom_site_type_symbol
_atom_site_fract_x
_atom_site_fract_y
_atom_site_fract_z
_atom_site_U_iso_or_equiv
_atom_site_occupancy
_atom_site_adp_type
_atom_site_refinement_flags_posn
_atom_site_refinement_flags_adp
_atom_site_refinement_flags_occupancy
_atom_site_disorder_assembly
_atom_site_disorder_group
_atom_site_attached_hydrogens
Cl1 Cl 0.8421(3) 0.2405(6) 0.40233(13) 0.0454 0.905(8) Uani . . P . . .
Cl91 Cl 0.892(2) 0.273(2) 0.4301(14) 0.0450 0.095(8) Uiso D . P . . .
Si1 Si 0.43724(9) 0.2517(6) 0.74185(6) 0.0308 0.929(2) Uani . . P . . .
Si91 Si 0.4739(12) 0.3676(16) 0.8039(8) 0.0310 0.071(2) Uiso D . P . . .
F1 F 0.9661(2) 0.3950(7) 0.59557(16) 0.0442 1.0000 Uani . . . . . .
O1 O 0.6513(3) 0.8395(7) 0.5997(2) 0.0529 1.0000 Uani . . . . . .
O2 O 0.5434(3) 0.3919(7) 0.72680(19) 0.0322 0.929(2) Uani . . P . . .
O92 O 0.564(3) 0.452(4) 0.7370(18) 0.0320 0.071(2) Uiso D . P . . .
N1 N 0.7526(3) 0.5841(7) 0.66536(19) 0.0302 1.0000 Uani . . . . . .
C1 C 0.6492(4) 0.6818(8) 0.6163(3) 0.0378 1.0000 Uani . . . . . .
C2 C 0.5354(4) 0.5599(8) 0.5876(3) 0.0391 1.0000 Uani . . . . . .
C3 C 0.5785(3) 0.3921(8) 0.6436(2) 0.0326 1.0000 Uani D . . . . .
C4 C 0.7255(3) 0.3921(8) 0.6647(2) 0.0280 1.0000 Uani . . . . . .
C5 C 0.7527(3) 0.2974(8) 0.5814(2) 0.0292 1.0000 Uani . . . . . .
C6 C 0.8882(3) 0.2415(8) 0.5952(2) 0.0328 1.0000 Uani . . . . . .
C7 C 0.9466(4) 0.1527(8) 0.6868(3) 0.0397 1.0000 Uani . . . . . .
C8 C 0.9345(3) 0.2525(8) 0.7716(2) 0.0321 1.0000 Uani . . . . . .
C9 C 0.7949(3) 0.2993(8) 0.7579(2) 0.0298 1.0000 Uani . . . . . .
C10 C 0.8764(4) 0.6683(8) 0.6991(3) 0.0371 1.0000 Uani . . . . . .
C11 C 0.9130(3) 0.7402(8) 0.7975(2) 0.0307 1.0000 Uani . . . . . .
C12 C 0.8248(4) 0.7840(8) 0.8419(2) 0.0374 1.0000 Uani . . . . . .
C13 C 0.8638(4) 0.8634(9) 0.9302(3) 0.0480 1.0000 Uani . . . . . .
C14 C 0.9914(5) 0.8967(9) 0.9755(3) 0.0535 1.0000 Uani . . . . . .
C15 C 1.0789(4) 0.8495(9) 0.9319(3) 0.0531 1.0000 Uani . . . . . .
C16 C 1.0421(4) 0.7739(8) 0.8444(3) 0.0437 1.0000 Uani . . . . . .
C17 C 0.9033(4) 0.1287(8) 0.5159(3) 0.0395 1.0000 Uani D . . . . .
C18 C 0.5033(6) 0.0232(10) 0.7567(5) 0.0547 0.929(2) Uani . . P . . .
C19 C 0.2901(4) 0.2526(11) 0.6370(3) 0.0423 0.929(2) Uani . . P . . .
C20 C 0.4045(4) 0.3303(9) 0.8516(3) 0.0459 0.929(2) Uani . . P . . .
C21 C 0.5289(5) 0.3356(11) 0.9327(3) 0.0615 0.929(2) Uani . . P . . .
C22 C 0.3437(8) 0.5117(13) 0.8357(4) 0.0807 0.929(2) Uani . . P . . .
C23 C 0.3122(5) 0.1959(12) 0.8752(4) 0.0751 0.929(2) Uani . . P . . .
C918 C 0.580(4) 0.302(7) 0.923(2) 0.0500 0.071(2) Uiso D . P . . .
C919 C 0.361(5) 0.544(5) 0.815(4) 0.0500 0.071(2) Uiso D . P . . .
C920 C 0.388(4) 0.164(4) 0.745(2) 0.0500 0.071(2) Uiso D . P . . .
C921 C 0.485(6) 0.025(7) 0.740(7) 0.0700 0.071(2) Uiso D . P . . .
C922 C 0.308(8) 0.216(9) 0.647(3) 0.0700 0.071(2) Uiso D . P . . .
C923 C 0.303(6) 0.091(7) 0.799(4) 0.0700 0.071(2) Uiso D . P . . .
H21 H 0.4655 0.6111 0.6024 0.0470 1.0000 Uiso R . . . . .
H22 H 0.5113 0.5359 0.5220 0.0470 1.0000 Uiso R . . . . .
H31 H 0.5425 0.2922 0.6062 0.0391 0.929 Uiso R . . . . .
H32 H 0.5352 0.2866 0.6173 0.0391 0.071 Uiso R . . . . .
H51 H 0.7282 0.3754 0.5290 0.0351 1.0000 Uiso R . . . . .
H52 H 0.7011 0.1942 0.5677 0.0351 1.0000 Uiso R . . . . .
H71 H 1.0346 0.1365 0.6950 0.0478 1.0000 Uiso R . . . . .
H72 H 0.9069 0.0406 0.6848 0.0478 1.0000 Uiso R . . . . .
H81 H 0.9658 0.1807 0.8261 0.0386 1.0000 Uiso R . . . . .
H82 H 0.9831 0.3583 0.7795 0.0386 1.0000 Uiso R . . . . .
H91 H 0.7924 0.3753 0.8079 0.0358 1.0000 Uiso R . . . . .
H92 H 0.7506 0.1929 0.7608 0.0358 1.0000 Uiso R . . . . .
H101 H 0.9387 0.5835 0.6965 0.0445 1.0000 Uiso R . . . . .
H102 H 0.8772 0.7638 0.6579 0.0445 1.0000 Uiso R . . . . .
H121 H 0.7371 0.7599 0.8120 0.0449 1.0000 Uiso R . . . . .
H131 H 0.8022 0.8950 0.9598 0.0576 1.0000 Uiso R . . . . .
H141 H 1.0179 0.9513 1.0357 0.0643 1.0000 Uiso R . . . . .
H151 H 1.1669 0.8698 0.9631 0.0637 1.0000 Uiso R . . . . .
H161 H 1.1044 0.7440 0.8152 0.0525 1.0000 Uiso R . . . . .
H171 H 0.9912 0.1037 0.5276 0.0474 0.905 Uiso R . . . . .
H172 H 0.8580 0.0211 0.5136 0.0474 0.905 Uiso R . . . . .
H173 H 0.9839 0.0716 0.5339 0.0474 0.095 Uiso R . . . . .
H174 H 0.8377 0.0424 0.4971 0.0474 0.095 Uiso R . . . . .
H181 H 0.4414 -0.0566 0.7653 0.0658 0.929 Uiso R . . . . .
H182 H 0.5774 0.0192 0.8102 0.0658 0.929 Uiso R . . . . .
H183 H 0.5247 -0.0096 0.7022 0.0658 0.929 Uiso R . . . . .
H191 H 0.2300 0.1711 0.6469 0.0508 0.929 Uiso R . . . . .
H192 H 0.2542 0.3680 0.6284 0.0508 0.929 Uiso R . . . . .
H193 H 0.3115 0.2191 0.5826 0.0508 0.929 Uiso R . . . . .
H211 H 0.5126 0.3752 0.9881 0.0739 0.929 Uiso R . . . . .
H212 H 0.5650 0.2204 0.9429 0.0739 0.929 Uiso R . . . . .
H213 H 0.5866 0.4144 0.9176 0.0739 0.929 Uiso R . . . . .
H221 H 0.3276 0.5500 0.8915 0.0970 0.929 Uiso R . . . . .
H222 H 0.3995 0.5929 0.8201 0.0970 0.929 Uiso R . . . . .
H223 H 0.2657 0.5063 0.7856 0.0970 0.929 Uiso R . . . . .
H231 H 0.2943 0.2331 0.9305 0.0902 0.929 Uiso R . . . . .
H232 H 0.3507 0.0822 0.8853 0.0902 0.929 Uiso R . . . . .
H233 H 0.2351 0.1904 0.8242 0.0902 0.929 Uiso R . . . . .
H9181 H 0.5296 0.2567 0.9592 0.0600 0.071 Uiso R . . . . .
H9182 H 0.6257 0.4031 0.9542 0.0600 0.071 Uiso R . . . . .
H9183 H 0.6382 0.2144 0.9172 0.0600 0.071 Uiso R . . . . .
H9191 H 0.3104 0.5008 0.8517 0.0600 0.071 Uiso R . . . . .
H9192 H 0.4074 0.6448 0.8453 0.0600 0.071 Uiso R . . . . .
H9193 H 0.3069 0.5762 0.7544 0.0600 0.071 Uiso R . . . . .
H9211 H 0.4421 -0.0781 0.7101 0.0840 0.071 Uiso R . . . . .
H9212 H 0.5376 -0.0035 0.8018 0.0840 0.071 Uiso R . . . . .
H9213 H 0.5367 0.0701 0.7047 0.0840 0.071 Uiso R . . . . .
H9221 H 0.2637 0.1146 0.6152 0.0840 0.071 Uiso R . . . . .
H9222 H 0.2490 0.3043 0.6501 0.0840 0.071 Uiso R . . . . .
H9223 H 0.3620 0.2599 0.6132 0.0840 0.071 Uiso R . . . . .
H9231 H 0.2602 -0.0121 0.7681 0.0840 0.071 Uiso R . . . . .
H9232 H 0.3528 0.0610 0.8614 0.0840 0.071 Uiso R . . . . .
H9233 H 0.2413 0.1774 0.8014 0.0840 0.071 Uiso R . . . . .

loop_
_atom_site_aniso_label
_atom_site_aniso_U_11
_atom_site_aniso_U_22
_atom_site_aniso_U_33
_atom_site_aniso_U_23
_atom_site_aniso_U_13
_atom_site_aniso_U_12
Cl1 0.0619(13) 0.0461(7) 0.0317(7) -0.0017(6) 0.0199(8) 0.0083(7)
Si1 0.0266(4) 0.0333(5) 0.0327(5) 0.0005(5) 0.0097(3) 0.0050(5)
F1 0.0508(13) 0.0403(13) 0.0475(12) -0.0052(11) 0.0239(10) -0.0087(11)
O1 0.081(2) 0.0303(17) 0.0456(17) 0.0100(13) 0.0176(16) 0.0073(15)
O2 0.0322(14) 0.0364(17) 0.0286(12) -0.0026(12) 0.0102(11) -0.0003(13)
N1 0.0311(15) 0.0299(16) 0.0270(13) 0.0032(11) 0.0050(11) -0.0022(12)
C1 0.048(2) 0.037(2) 0.0253(16) -0.0003(15) 0.0080(15) 0.0037(17)
C2 0.0313(18) 0.050(2) 0.0294(16) 0.0057(16) 0.0001(14) 0.0095(16)
C3 0.0292(17) 0.038(2) 0.0287(16) -0.0002(15) 0.0056(13) 0.0002(15)
C4 0.0273(16) 0.0317(18) 0.0244(14) 0.0022(13) 0.0075(12) 0.0010(14)
C5 0.0277(16) 0.0326(19) 0.0244(14) -0.0014(12) 0.0036(12) -0.0016(13)
C6 0.0326(16) 0.0302(17) 0.0332(15) -0.0079(16) 0.0069(12) -0.0021(17)
C7 0.040(2) 0.042(2) 0.0355(19) 0.0034(16) 0.0083(16) 0.0096(17)
C8 0.0288(15) 0.0354(18) 0.0284(14) 0.0062(17) 0.0036(11) 0.0004(17)
C9 0.0304(16) 0.034(2) 0.0256(14) 0.0043(13) 0.0099(12) -0.0001(13)
C10 0.041(2) 0.039(2) 0.0363(18) -0.0001(16) 0.0192(16) -0.0108(16)
C11 0.0311(15) 0.0263(16) 0.0325(15) 0.0032(16) 0.0066(12) -0.0036(16)
C12 0.0359(18) 0.044(3) 0.0313(16) -0.0002(15) 0.0090(13) 0.0020(16)
C13 0.063(3) 0.047(3) 0.033(2) 0.0004(17) 0.0143(18) 0.006(2)
C14 0.077(3) 0.039(2) 0.0316(19) 0.0029(18) -0.003(2) -0.007(2)
C15 0.047(2) 0.047(3) 0.045(2) 0.0071(19) -0.0142(19) -0.008(2)
C16 0.0329(18) 0.040(2) 0.054(2) 0.0091(19) 0.0067(16) -0.0004(17)
C17 0.046(2) 0.033(2) 0.0383(19) -0.0075(16) 0.0120(16) 0.0049(17)
C18 0.050(3) 0.040(3) 0.078(4) 0.009(3) 0.026(3) 0.007(2)
C19 0.033(2) 0.055(3) 0.0366(18) -0.006(2) 0.0076(15) 0.000(2)
C20 0.038(2) 0.068(3) 0.0297(19) 0.0039(19) 0.0082(17) 0.014(2)
C21 0.051(3) 0.091(5) 0.036(2) 0.002(3) 0.004(2) 0.009(3)
C22 0.105(5) 0.093(5) 0.044(3) -0.003(3) 0.024(3) 0.058(4)
C23 0.054(3) 0.127(6) 0.053(3) 0.011(3) 0.030(2) 0.000(3)

loop_
_atom_type_symbol
_atom_type_scat_dispersion_real
_atom_type_scat_dispersion_imag
_atom_type_scat_Cromer_Mann_a1
_atom_type_scat_Cromer_Mann_b1
_atom_type_scat_Cromer_Mann_a2
_atom_type_scat_Cromer_Mann_b2
_atom_type_scat_Cromer_Mann_a3
_atom_type_scat_Cromer_Mann_b3
_atom_type_scat_Cromer_Mann_a4
_atom_type_scat_Cromer_Mann_b4
_atom_type_scat_Cromer_Mann_c
_atom_type_scat_source
C 0.0181 0.0091 2.3100 20.8439 1.0200 10.2075 1.5886 0.5687 0.8650 51.6512 0.2156 'International Tables Vol C 4.2.6.8 and 6.1.1.4'
H 0.0000 0.0000 0.4930 10.5109 0.3229 26.1257 0.1402 3.1424 0.0408 57.7998 0.0030 'International Tables Vol C 4.2.6.8 and 6.1.1.4'
Cl 0.3639 0.7018 11.4604 0.0104 7.1964 1.1662 6.2556 18.5194 1.6455 47.7784 -9.5574 'International Tables Vol C 4.2.6.8 and 6.1.1.4'
F 0.0727 0.0534 3.5392 10.2825 2.6412 4.2944 1.5170 0.2615 1.0243 26.1476 0.2776 'International Tables Vol C 4.2.6.8 and 6.1.1.4'
N 0.0311 0.0180 12.2126 0.0057 3.1322 9.8933 2.0125 28.9975 1.1663 0.5826 -11.5290 'International Tables Vol C 4.2.6.8 and 6.1.1.4'
O 0.0492 0.0322 3.0485 13.2771 2.2868 5.7011 1.5463 0.3239 0.8670 32.9089 0.2508 'International Tables Vol C 4.2.6.8 and 6.1.1.4'
Si 0.2541 0.3302 6.2915 2.4386 3.0353 32.3337 1.9891 0.6785 1.5410 81.6937 1.1407 'International Tables Vol C 4.2.6.8 and 6.1.1.4'

loop_
_geom_angle_atom_site_label_1
_geom_angle_site_symmetry_1
_geom_angle_atom_site_label_2
_geom_angle_site_symmetry_2
_geom_angle_atom_site_label_3
_geom_angle_site_symmetry_3
_geom_angle
_geom_angle_publ_flag
O2 . Si1 . C18 . 110.1(2) yes
O2 . Si1 . C19 . 110.6(2) yes
C18 . Si1 . C19 . 108.0(3) yes
O2 . Si1 . C20 . 104.8(2) yes
C18 . Si1 . C20 . 111.3(3) yes
C19 . Si1 . C20 . 112.0(2) yes
O92 . Si91 . C918 . 110.3(15) yes
O92 . Si91 . C919 . 108.1(16) yes
C918 . Si91 . C919 . 109.8(17) yes
O92 . Si91 . C920 . 109.0(12) yes
C918 . Si91 . C920 . 107.8(15) yes
C919 . Si91 . C920 . 111.9(16) yes
Si1 . O2 . C3 . 121.5(2) yes
Si91 . O92 . C3 . 131.7(13) yes
C1 . N1 . C4 . 113.1(3) yes
C1 . N1 . C10 . 119.3(3) yes
C4 . N1 . C10 . 126.8(3) yes
N1 . C1 . O1 . 124.9(4) yes
N1 . C1 . C2 . 107.8(3) yes
O1 . C1 . C2 . 127.3(4) yes
C1 . C2 . C3 . 105.3(3) yes
C1 . C2 . H21 . 110.5 no
C3 . C2 . H21 . 110.5 no
C1 . C2 . H22 . 110.5 no
C3 . C2 . H22 . 110.5 no
H21 . C2 . H22 . 109.5 no
O92 . C3 . C2 . 99.0(15) yes
C2 . C3 . O2 . 111.3(3) yes
O92 . C3 . C4 . 102.5(14) yes
C2 . C3 . C4 . 104.0(3) yes
O2 . C3 . C4 . 112.1(3) yes
C2 . C3 . H31 . 109.8 no
O2 . C3 . H31 . 109.8 no
C4 . C3 . H31 . 109.8 no
O92 . C3 . H32 . 116.3 no
C2 . C3 . H32 . 116.3 no
C4 . C3 . H32 . 116.3 no
C3 . C4 . N1 . 101.4(3) yes
C3 . C4 . C5 . 106.8(3) yes
N1 . C4 . C5 . 111.7(3) yes
C3 . C4 . C9 . 112.3(3) yes
N1 . C4 . C9 . 113.5(3) yes
C5 . C4 . C9 . 110.6(3) yes
C4 . C5 . C6 . 117.1(3) yes
C4 . C5 . H51 . 107.5 no
C6 . C5 . H51 . 107.5 no
C4 . C5 . H52 . 107.5 no
C6 . C5 . H52 . 107.6 no
H51 . C5 . H52 . 109.5 no
C5 . C6 . F1 . 109.9(3) yes
C5 . C6 . C7 . 112.4(3) yes
F1 . C6 . C7 . 105.9(3) yes
C5 . C6 . C17 . 113.5(3) yes
F1 . C6 . C17 . 104.1(3) yes
C7 . C6 . C17 . 110.4(3) yes
C6 . C7 . C8 . 114.9(3) yes
C6 . C7 . H71 . 108.1 no
C8 . C7 . H71 . 108.1 no
C6 . C7 . H72 . 108.1 no
C8 . C7 . H72 . 108.1 no
H71 . C7 . H72 . 109.5 no
C7 . C8 . C9 . 110.5(3) yes
C7 . C8 . H81 . 109.2 no
C9 . C8 . H81 . 109.2 no
C7 . C8 . H82 . 109.2 no
C9 . C8 . H82 . 109.2 no
H81 . C8 . H82 . 109.5 no
C4 . C9 . C8 . 115.1(3) yes
C4 . C9 . H91 . 108.0 no
C8 . C9 . H91 . 108.0 no
C4 . C9 . H92 . 108.0 no
C8 . C9 . H92 . 108.0 no
H91 . C9 . H92 . 109.5 no
N1 . C10 . C11 . 115.9(3) yes
N1 . C10 . H101 . 107.9 no
C11 . C10 . H101 . 107.9 no
N1 . C10 . H102 . 107.9 no
C11 . C10 . H102 . 107.9 no
H101 . C10 . H102 . 109.5 no
C10 . C11 . C12 . 122.9(3) yes
C10 . C11 . C16 . 118.5(3) yes
C12 . C11 . C16 . 118.5(3) yes
C11 . C12 . C13 . 120.3(4) yes
C11 . C12 . H121 . 119.9 no
C13 . C12 . H121 . 119.9 no
C12 . C13 . C14 . 120.6(4) yes
C12 . C13 . H131 . 119.7 no
C14 . C13 . H131 . 119.7 no
C13 . C14 . C15 . 118.9(4) yes
C13 . C14 . H141 . 120.6 no
C15 . C14 . H141 . 120.6 no
C14 . C15 . C16 . 121.3(4) yes
C14 . C15 . H151 . 119.4 no
C16 . C15 . H151 . 119.3 no
C11 . C16 . C15 . 120.4(4) yes
C11 . C16 . H161 . 119.8 no
C15 . C16 . H161 . 119.8 no
Cl1 . C17 . C6 . 111.6(3) yes
C6 . C17 . Cl91 . 103.6(7) yes
Cl1 . C17 . H171 . 108.9 no
C6 . C17 . H171 . 108.9 no
Cl1 . C17 . H172 . 108.9 no
C6 . C17 . H172 . 108.9 no
H171 . C17 . H172 . 109.5 no
C6 . C17 . H173 . 110.9 no
Cl91 . C17 . H173 . 110.9 no
C6 . C17 . H174 . 110.9 no
Cl91 . C17 . H174 . 110.9 no
H173 . C17 . H174 . 109.5 no
Si1 . C18 . H181 . 109.5 no
Si1 . C18 . H182 . 109.5 no
H181 . C18 . H182 . 109.5 no
Si1 . C18 . H183 . 109.5 no
H181 . C18 . H183 . 109.5 no
H182 . C18 . H183 . 109.5 no
Si1 . C19 . H191 . 109.5 no
Si1 . C19 . H192 . 109.5 no
H191 . C19 . H192 . 109.5 no
Si1 . C19 . H193 . 109.5 no
H191 . C19 . H193 . 109.5 no
H192 . C19 . H193 . 109.5 no
Si1 . C20 . C21 . 109.3(3) yes
Si1 . C20 . C22 . 110.2(3) yes
C21 . C20 . C22 . 110.3(5) yes
Si1 . C20 . C23 . 108.0(4) yes
C21 . C20 . C23 . 109.2(4) yes
C22 . C20 . C23 . 109.7(5) yes
C20 . C21 . H211 . 109.4 no
Si91 . C21 . H211 . 141.1 no
C20 . C21 . H212 . 109.5 no
Si91 . C21 . H212 . 105.8 no
H211 . C21 . H212 . 109.5 no
C20 . C21 . H213 . 109.5 no
Si91 . C21 . H213 . 72.3 no
H211 . C21 . H213 . 109.5 no
H212 . C21 . H213 . 109.5 no
C20 . C22 . H221 . 109.5 no
C20 . C22 . H222 . 109.5 no
H221 . C22 . H222 . 109.5 no
C20 . C22 . H223 . 109.5 no
H221 . C22 . H223 . 109.5 no
H222 . C22 . H223 . 109.5 no
C20 . C23 . H231 . 109.5 no
C20 . C23 . H232 . 109.5 no
H231 . C23 . H232 . 109.5 no
C20 . C23 . H233 . 109.5 no
H231 . C23 . H233 . 109.5 no
H232 . C23 . H233 . 109.5 no
Si91 . C918 . H9181 . 109.4 no
Si91 . C918 . H9182 . 109.4 no
H9181 . C918 . H9182 . 109.5 no
Si91 . C918 . H9183 . 109.5 no
H9181 . C918 . H9183 . 109.5 no
H9182 . C918 . H9183 . 109.5 no
Si91 . C919 . H9191 . 109.5 no
Si91 . C919 . H9192 . 109.5 no
H9191 . C919 . H9192 . 109.5 no
Si91 . C919 . H9193 . 109.4 no
H9191 . C919 . H9193 . 109.5 no
H9192 . C919 . H9193 . 109.5 no
Si91 . C920 . C921 . 109.3(18) yes
Si91 . C920 . C922 . 107.7(18) yes
C921 . C920 . C922 . 109.6(18) yes
Si91 . C920 . C923 . 110.9(17) yes
C921 . C920 . C923 . 109.7(18) yes
C922 . C920 . C923 . 109.7(18) yes
C920 . C921 . H9211 . 109.5 no
C920 . C921 . H9212 . 109.4 no
H9211 . C921 . H9212 . 109.5 no
C920 . C921 . H9213 . 109.5 no
H9211 . C921 . H9213 . 109.5 no
H9212 . C921 . H9213 . 109.5 no
C920 . C922 . H9221 . 109.5 no
C920 . C922 . H9222 . 109.5 no
H9221 . C922 . H9222 . 109.5 no
C920 . C922 . H9223 . 109.4 no
H9221 . C922 . H9223 . 109.5 no
H9222 . C922 . H9223 . 109.5 no
C920 . C923 . H9231 . 109.4 no
C920 . C923 . H9232 . 109.5 no
H9231 . C923 . H9232 . 109.5 no
C920 . C923 . H9233 . 109.4 no
H9231 . C923 . H9233 . 109.5 no
H9232 . C923 . H9233 . 109.5 no

loop_
_geom_bond_atom_site_label_1
_geom_bond_site_symmetry_1
_geom_bond_atom_site_label_2
_geom_bond_site_symmetry_2
_geom_bond_distance
_geom_bond_publ_flag
Cl1 . C17 . 1.826(4) yes
Cl91 . C17 . 1.659(12) yes
Si1 . O2 . 1.648(3) yes
Si1 . C18 . 1.861(6) yes
Si1 . C19 . 1.873(4) yes
Si1 . C20 . 1.883(4) yes
Si91 . O92 . 1.736(17) yes
Si91 . C918 . 1.87(2) yes
Si91 . C919 . 1.87(2) yes
Si91 . C920 . 1.873(19) yes
F1 . C6 . 1.444(4) yes
O1 . C1 . 1.220(5) yes
O2 . C3 . 1.414(4) yes
O92 . C3 . 1.522(16) yes
N1 . C1 . 1.365(5) yes
N1 . C4 . 1.481(5) yes
N1 . C10 . 1.450(4) yes
C1 . C2 . 1.509(6) yes
C2 . C3 . 1.512(5) yes
C2 . H21 . 0.950 no
C2 . H22 . 0.950 no
C3 . C4 . 1.555(4) yes
C3 . H31 . 0.950 no
C3 . H32 . 0.950 no
C4 . C5 . 1.545(4) yes
C4 . C9 . 1.534(4) yes
C5 . C6 . 1.507(5) yes
C5 . H51 . 0.950 no
C5 . H52 . 0.950 no
C6 . C7 . 1.480(5) yes
C6 . C17 . 1.512(5) yes
C7 . C8 . 1.515(5) yes
C7 . H71 . 0.950 no
C7 . H72 . 0.950 no
C8 . C9 . 1.532(4) yes
C8 . H81 . 0.950 no
C8 . H82 . 0.950 no
C9 . H91 . 0.950 no
C9 . H92 . 0.950 no
C10 . C11 . 1.502(5) yes
C10 . H101 . 0.950 no
C10 . H102 . 0.950 no
C11 . C12 . 1.380(5) yes
C11 . C16 . 1.402(5) yes
C12 . C13 . 1.391(5) yes
C12 . H121 . 0.950 no
C13 . C14 . 1.383(6) yes
C13 . H131 . 0.950 no
C14 . C15 . 1.371(8) yes
C14 . H141 . 0.950 no
C15 . C16 . 1.369(6) yes
C15 . H151 . 0.950 no
C16 . H161 . 0.950 no
C17 . H171 . 0.950 no
C17 . H172 . 0.950 no
C17 . H173 . 0.950 no
C17 . H174 . 0.950 no
C18 . H181 . 0.950 no
C18 . H182 . 0.950 no
C18 . H183 . 0.950 no
C19 . H191 . 0.950 no
C19 . H192 . 0.950 no
C19 . H193 . 0.950 no
C20 . C21 . 1.523(6) yes
C20 . C22 . 1.513(8) yes
C20 . C23 . 1.556(8) yes
C21 . H211 . 0.950 no
C21 . H212 . 0.950 no
C21 . H213 . 0.950 no
C22 . H221 . 0.950 no
C22 . H222 . 0.950 no
C22 . H223 . 0.950 no
C23 . H231 . 0.950 no
C23 . H232 . 0.950 no
C23 . H233 . 0.950 no
C918 . H9181 . 0.950 no
C918 . H9182 . 0.950 no
C918 . H9183 . 0.950 no
C919 . H9191 . 0.950 no
C919 . H9192 . 0.950 no
C919 . H9193 . 0.950 no
C920 . C921 . 1.52(2) yes
C920 . C922 . 1.51(2) yes
C920 . C923 . 1.53(2) yes
C921 . H9211 . 0.950 no
C921 . H9212 . 0.950 no
C921 . H9213 . 0.950 no
C922 . H9221 . 0.950 no
C922 . H9222 . 0.950 no
C922 . H9223 . 0.950 no
C923 . H9231 . 0.950 no
C923 . H9232 . 0.950 no
C923 . H9233 . 0.950 no

loop_
_geom_contact_atom_site_label_1
_geom_contact_atom_site_label_2
_geom_contact_distance
_geom_contact_site_symmetry_1
_geom_contact_site_symmetry_2
_geom_contact_publ_flag
Cl1 F1 3.020(4) . . no
Cl1 F1 3.357(6) . 2_746 no
Cl1 C919 3.64(5) . 2_646 no
Cl91 F1 3.338(18) . 2_746 no
Cl91 F1 2.53(2) . . no
Cl91 C17 3.443(19) . 2_756 no
Si1 C9 3.900(4) . . no
Si91 C9 3.852(14) . . no
F1 Cl91 2.53(2) . . no
F1 C10 2.933(7) . . no
F1 Cl91 3.338(18) . 2_756 no
F1 C17 3.079(6) . 2_756 no
F1 N1 3.199(5) . . no
O1 C2 3.357(6) . 2_656 no
O2 N1 3.102(5) . . no
O92 N1 2.81(3) . . no
C1 C12 3.414(5) . . no
C3 C922 3.29(9) . . no
C3 C921 3.43(7) . . no
C8 C10 3.321(8) . . no
C9 C11 3.560(8) . . no
C17 Cl91 3.443(19) . 2_746 no

loop_
_geom_torsion_atom_site_label_1
_geom_torsion_atom_site_label_2
_geom_torsion_atom_site_label_3
_geom_torsion_atom_site_label_4
_geom_torsion
_geom_torsion_site_symmetry_1
_geom_torsion_site_symmetry_2
_geom_torsion_site_symmetry_3
_geom_torsion_site_symmetry_4
_geom_torsion_publ_flag
C18 Si1 O2 C3 69.6(4) . . . . no
C19 Si1 O2 C3 -49.7(5) . . . . no
C20 Si1 O2 C3 -170.6(4) . . . . no
O2 Si1 C20 C21 -57.0(5) . . . . no
O2 Si1 C20 C22 64.4(5) . . . . no
O2 Si1 C20 C23 -175.8(4) . . . . no
C18 Si1 C20 C21 61.9(6) . . . . no
C18 Si1 C20 C22 -176.6(5) . . . . no
C18 Si1 C20 C23 -56.8(5) . . . . no
C19 Si1 C20 C21 -177.0(5) . . . . no
C19 Si1 C20 C22 -55.6(6) . . . . no
C19 Si1 C20 C23 64.2(5) . . . . no
Si1 O2 C3 C2 113.0(5) . . . . no
Si1 O2 C3 C4 -131.0(4) . . . . no
C4 N1 C1 O1 -172.9(4) . . . . no
C4 N1 C1 C2 7.1(4) . . . . no
C10 N1 C1 O1 -1.8(6) . . . . no
C10 N1 C1 C2 178.2(3) . . . . no
C1 N1 C4 C3 -22.6(4) . . . . no
C1 N1 C4 C5 90.9(4) . . . . no
C1 N1 C4 C9 -143.2(3) . . . . no
C10 N1 C4 C3 167.2(3) . . . . no
C10 N1 C4 C5 -79.4(4) . . . . no
C10 N1 C4 C9 46.6(5) . . . . no
C1 N1 C10 C11 93.0(5) . . . . no
C4 N1 C10 C11 -97.3(5) . . . . no
O1 C1 C2 C3 -167.8(4) . . . . no
N1 C1 C2 C3 12.2(5) . . . . no
C1 C2 C3 O2 95.6(4) . . . . no
C1 C2 C3 C4 -25.3(4) . . . . no
O2 C3 C4 N1 -92.0(5) . . . . no
O2 C3 C4 C5 151.0(5) . . . . no
O2 C3 C4 C9 29.5(7) . . . . no
C2 C3 C4 N1 28.3(3) . . . . no
C2 C3 C4 C5 -88.7(5) . . . . no
C2 C3 C4 C9 149.8(4) . . . . no
N1 C4 C5 C6 84.2(5) . . . . no
C3 C4 C5 C6 -165.8(5) . . . . no
C9 C4 C5 C6 -43.3(6) . . . . no
N1 C4 C9 C8 -80.5(5) . . . . no
C3 C4 C9 C8 165.2(4) . . . . no
C5 C4 C9 C8 46.0(6) . . . . no
C4 C5 C6 F1 -71.6(5) . . . . no
C4 C5 C6 C7 46.1(7) . . . . no
C4 C5 C6 C17 172.2(5) . . . . no
F1 C6 C7 C8 69.2(4) . . . . no
C5 C6 C7 C8 -50.9(6) . . . . no
C17 C6 C7 C8 -178.7(4) . . . . no
F1 C6 C17 Cl1 -62.9(4) . . . . no
C5 C6 C17 Cl1 56.7(5) . . . . no
C7 C6 C17 Cl1 -176.1(3) . . . . no
C6 C7 C8 C9 53.4(6) . . . . no
C7 C8 C9 C4 -51.3(6) . . . . no
N1 C10 C11 C12 -22.7(8) . . . . no
N1 C10 C11 C16 161.0(5) . . . . no
C10 C11 C12 C13 -174.8(6) . . . . no
C16 C11 C12 C13 1.5(8) . . . . no
C10 C11 C16 C15 176.0(6) . . . . no
C12 C11 C16 C15 -0.4(9) . . . . no
C11 C12 C13 C14 -1.2(9) . . . . no
C12 C13 C14 C15 -0.2(10) . . . . no
C13 C14 C15 C16 1.3(10) . . . . no
C14 C15 C16 C11 -1.0(9) . . . . no
